data_1574434
loop_
_publ_author_name
'Metherall, Jessica P.'
'Corner, Philip A.'
'McCabe, James F.'
'Probert, Michael R.'
'Hall, Michael J.'

_publ_section_title
;
 High-throughput encapsulated nanodroplet screening for accelerated
 co-crystal discovery
;
_journal_issue 22
_journal_name_full 'Chemical Science'
_journal_page_first 9843
_journal_page_last 9853
_journal_paper_doi 10.1039/D4SC07556K
_journal_volume 16
_journal_year 2025
_chemical_formula_moiety 'C6 H6 N2 O, C11 H8 O3'
_chemical_formula_sum 'C17 H14 N2 O4'
_chemical_formula_weight 310.30
_chemical_name_systematic 'nicotinamide_3-hydroxy-2-napthoic acid'
_space_group_crystal_system monoclinic
_space_group_IT_number 15
_space_group_name_Hall '-C 2yc'
_space_group_name_H-M_alt 'C 1 2/c 1'
_atom_sites_solution_hydrogens mixed
_atom_sites_solution_primary dual
_audit_block_doi 10.5517/ccdc.csd.cc2kmbm5
_audit_creation_date 2025-03-31
_audit_creation_method
;
Olex2 1.5
(compiled 2025.03.04 svn.red2d20d0 for OlexSys, GUI svn.r7188)
;
_audit_update_record
;
2025-04-01 deposited with the CCDC.	2025-04-22 downloaded from the CCDC.
;
_cell_angle_alpha 90
_cell_angle_beta 107.608(4)
_cell_angle_gamma 90
_cell_formula_units_Z 8
_cell_length_a 25.4599(10)
_cell_length_b 4.8787(2)
_cell_length_c 23.7344(9)
_cell_measurement_reflns_used 5118
_cell_measurement_temperature 150
_cell_measurement_theta_max 77.1030
_cell_measurement_theta_min 3.5970
_cell_volume 2810.0(2)
_computing_cell_refinement 'CrysAlisPro 1.171.42.63a (Rigaku OD, 2022)'
_computing_data_collection 'CrysAlisPro 1.171.42.63a (Rigaku OD, 2022)'
_computing_data_reduction 'CrysAlisPro 1.171.42.63a (Rigaku OD, 2022)'
_computing_molecular_graphics 'Olex2 1.5 (Dolomanov et al., 2009)'
_computing_publication_material 'Olex2 1.5 (Dolomanov et al., 2009)'
_computing_structure_refinement 'SHELXL 2018/3 (Sheldrick, 2015)'
_computing_structure_solution 'SHELXT 2018/2 (Sheldrick, 2018)'
_diffrn_ambient_temperature 150.00
_diffrn_detector 'Hybrid Pixel Array Detector'
_diffrn_detector_area_resol_mean 10.0000
_diffrn_detector_type 'HyPix-Arc 100'
_diffrn_measured_fraction_theta_full 0.999
_diffrn_measured_fraction_theta_max 0.943
_diffrn_measurement_details
;
List of Runs (angles in degrees, time in seconds):

  # Type    Start    End  Width  t~exp~   \w     \q     \k     \f   Frames
#--------------------------------------------------------------------------
  1  \w    -67.00 -42.00   0.50    9.31    --  -45.11 127.00  90.00   50
  2  \w     43.00  68.00   0.50    9.31    --   46.11-127.00  15.00   50
  3  \w   -140.00-115.00   0.50   37.23    --  -85.06-127.00  15.00   50
  4  \w    -69.00 -44.00   0.50   37.23    --  -85.06 127.00  90.00   50
  5  \w     68.00 101.00   0.50   37.23    --  100.32-127.00  15.00   66
  6  \w    118.00 146.00   0.50   37.23    --  100.32 127.00  90.00   56
  7  \w     44.00  69.00   0.50   37.23    --  109.83-127.00  15.00   50
  8  \w    -10.00  19.00   0.50    9.31    --  -45.11  38.00-120.00   58
  9  \w    -16.00  15.00   0.50    9.31    --  -45.11  38.00  90.00   62
 10  \w    -18.00  26.00   0.50    9.31    --  -45.11  38.00  30.00   88
 11  \w   -118.00 -33.00   0.50    9.31    --  -45.11 -38.00  90.00  170
 12  \w    -18.00   7.00   0.50    9.31    --   46.11 -38.00 -90.00   50
 13  \w   -162.00 -73.00   0.50   37.23    --  -85.06 -30.00   0.00  178
 14  \w   -153.00-105.00   0.50   37.23    --  -85.06 -77.00 -90.00   96
 15  \w   -152.00-119.00   0.50   37.23    --  -85.06 -77.00-180.00   66
 16  \w   -153.00 -87.00   0.50   37.23    --  -85.06 -61.00 -60.00  132
 17  \w     64.00  92.00   0.50   37.23    --  100.32 -95.00  30.00   56
 18  \w     42.00  92.00   0.50   37.23    --  100.32 -95.00 -90.00  100
 19  \w     31.00  59.00   0.50   37.23    --  100.32 -95.00  30.00   56
 20  \w     45.00  70.00   0.50   37.23    --  100.32 -77.00   0.00   50
 21  \w    113.00 160.00   0.50   37.23    --  100.32  61.00-150.00   94
 22  \w     43.00  75.00   0.50   37.23    --  109.83 -77.00 -30.00   64
 23  \w     44.00  72.00   0.50   37.23    --  109.83 -77.00  30.00   56
 24  \w     67.00 135.00   0.50   37.23    --  109.83  15.00 -30.00  136
 25  \w     40.00  78.00   0.50   37.23    --  109.83 -95.00 120.00   76
 26  \w     82.00 120.00   0.50   37.23    --  109.83  15.00-120.00   76
 27  \w    125.00 165.00   0.50   37.23    --  109.83  77.00 -60.00   80
 28  \w     46.00  71.00   0.50   37.23    --  109.83 -77.00  60.00   50
;
_diffrn_measurement_device 'four-circle diffractometer'
_diffrn_measurement_device_type 'XtaLAB Synergy, Dualflex, HyPix-Arc 100'
_diffrn_measurement_method '\w scans'
_diffrn_radiation_monochromator mirror
_diffrn_radiation_probe x-ray
_diffrn_radiation_type CuK\a
_diffrn_radiation_wavelength 1.54184
_diffrn_reflns_av_R_equivalents 0.0176
_diffrn_reflns_av_unetI/netI 0.0194
_diffrn_reflns_Laue_measured_fraction_full 0.999
_diffrn_reflns_Laue_measured_fraction_max 0.943
_diffrn_reflns_limit_h_max 31
_diffrn_reflns_limit_h_min -29
_diffrn_reflns_limit_k_max 3
_diffrn_reflns_limit_k_min -5
_diffrn_reflns_limit_l_max 29
_diffrn_reflns_limit_l_min -29
_diffrn_reflns_number 9127
_diffrn_reflns_point_group_measured_fraction_full 0.999
_diffrn_reflns_point_group_measured_fraction_max 0.943
_diffrn_reflns_theta_full 67.684
_diffrn_reflns_theta_max 77.203
_diffrn_reflns_theta_min 3.643
_diffrn_source 'micro-focus sealed X-ray tube'
_diffrn_source_target Cu
_diffrn_source_type 'PhotonJet (Cu) X-ray Source'
_exptl_absorpt_coefficient_mu 0.882
_exptl_absorpt_correction_T_max 1.00000
_exptl_absorpt_correction_T_min 0.80235
_exptl_absorpt_correction_type multi-scan
_exptl_absorpt_process_details
;
CrysAlisPro 1.171.42.63a (Rigaku Oxford Diffraction, 2022)
Empirical absorption correction using spherical harmonics,
implemented in SCALE3 ABSPACK scaling algorithm.
;
_exptl_crystal_colour 'clear light colourless'
_exptl_crystal_colour_lustre clear
_exptl_crystal_colour_modifier light
_exptl_crystal_colour_primary colourless
_exptl_crystal_density_diffrn 1.467
_exptl_crystal_description block
_exptl_crystal_F_000 1296
_exptl_crystal_preparation
;
Crystallised from a saturated solution of nicotinamide
and 3-hydroxy-2-napthoic acid (1:1) in MeOH.
;
_exptl_crystal_recrystallization_method
;
High-throughput screening via the ENaCt co-
crystallisation protocol using SPT Labtech mosquito.
;
_exptl_crystal_size_max 0.12
_exptl_crystal_size_mid 0.042
_exptl_crystal_size_min 0.033
_refine_diff_density_max 0.240
_refine_diff_density_min -0.219
_refine_diff_density_rms 0.037
_refine_ls_extinction_method none
_refine_ls_goodness_of_fit_ref 1.047
_refine_ls_hydrogen_treatment mixed
_refine_ls_matrix_type full
_refine_ls_number_parameters 220
_refine_ls_number_reflns 2808
_refine_ls_number_restraints 169
_refine_ls_restrained_S_all 1.019
_refine_ls_R_factor_all 0.0359
_refine_ls_R_factor_gt 0.0316
_refine_ls_shift/su_max 0.001
_refine_ls_shift/su_mean 0.000
_refine_ls_structure_factor_coef Fsqd
_refine_ls_weighting_details 'w=1/[\s^2^(Fo^2^)+(0.0411P)^2^+2.0500P] where P=(Fo^2^+2Fc^2^)/3'
_refine_ls_weighting_scheme calc
_refine_ls_wR_factor_gt 0.0825
_refine_ls_wR_factor_ref 0.0851
_reflns_Friedel_coverage 0.000
_reflns_number_gt 2522
_reflns_number_total 2808
_reflns_threshold_expression 'I > 2\s(I)'
_cod_data_source_file d4sc07556k2.cif
_cod_data_source_block nicotinamide_3-hydroxy-2-naphthoicacid
_cod_depositor_comments 'Adding full bibliography for 1574434--1574463.cif.'
_cod_database_code 1574434
_shelx_shelxl_version_number 2018/3
_shelx_space_group_comment
;
The symmetry employed for this shelxl refinement is uniquely defined
by the following loop, which should always be used as a source of
symmetry information in preference to the above space-group names.
They are only intended as comments.
;
_shelx_estimated_absorpt_t_max 0.971
_shelx_estimated_absorpt_t_min 0.902
_olex2_refinement_description
;
1. Fixed Uiso
 At 1.2 times of:
  All C(H) groups, All N(H,H) groups, All O(H) groups
2. Restrained distances
 O2B-H2B
 0.84 with sigma of 0.02
3. Rigid body (RIGU) restrains
 All non-hydrogen atoms
 with sigma for 1-2 distances of 0.004 and sigma for 1-3 distances of 0.004
4.a Aromatic/amide H refined with riding coordinates:
 C1B(H1B), C3A(H3A), C4A(H4A), C4B(H4B), C5A(H5A), C6A(H6A), C6B(H6B),
 C7B(H7B), C8B(H8B), C9B(H9B)
;
_olex2_exptl_crystal_mounting_method
'Crystal mounted using inert oil from the encapsulation crystallisation technique onto a MiTeGen Kapton micromount.'
_olex2_submission_special_instructions 'No special instructions were received'
_oxdiff_exptl_absorpt_empirical_details
;
Empirical correction (ABSPACK) includes:
- Absorption correction using spherical harmonics
- Frame scaling
;

loop_
_space_group_symop_operation_xyz
'x, y, z'
'-x, y, -z+1/2'
'x+1/2, y+1/2, z'
'-x+1/2, y+1/2, -z+1/2'
'-x, -y, -z'
'x, -y, z-1/2'
'-x+1/2, -y+1/2, -z'
'x+1/2, -y+1/2, z-1/2'

loop_
_atom_site_label
_atom_site_type_symbol
_atom_site_fract_x
_atom_site_fract_y
_atom_site_fract_z
_atom_site_U_iso_or_equiv
_atom_site_adp_type
_atom_site_occupancy
_atom_site_site_symmetry_order
_atom_site_calc_flag
_atom_site_refinement_flags_posn
_atom_site_refinement_flags_adp
_atom_site_refinement_flags_occupancy
_atom_site_disorder_assembly
_atom_site_disorder_group
O1A O 0.32095(4) 0.75769(18) 0.51773(4) 0.0280(2) Uani 1 1 d . . . . .
O1B O 0.67095(3) 0.77814(18) 0.71532(4) 0.0256(2) Uani 1 1 d . . . . .
O2B O 0.61312(3) 0.72019(17) 0.76854(3) 0.02165(19) Uani 1 1 d D . . . .
H2B H 0.6341(6) 0.862(3) 0.7903(6) 0.026 Uiso 1 1 d D U . . .
O3B O 0.66082(4) 0.49824(19) 0.62187(4) 0.0265(2) Uani 1 1 d . . . . .
H3B H 0.6726(6) 0.627(3) 0.6526(7) 0.032 Uiso 1 1 d . U . . .
N1A N 0.33787(5) 0.3212(2) 0.49727(5) 0.0278(2) Uani 1 1 d . . . . .
H1AA H 0.3420(6) 0.374(3) 0.4618(7) 0.033 Uiso 1 1 d . U . . .
H1AB H 0.3343(6) 0.143(4) 0.5044(7) 0.033 Uiso 1 1 d . U . . .
N2A N 0.33016(4) 0.1168(2) 0.66866(4) 0.0207(2) Uani 1 1 d . . . . .
C1A C 0.32381(5) 0.5124(2) 0.53022(5) 0.0208(2) Uani 1 1 d . . . . .
C1B C 0.55709(5) 0.3051(2) 0.69340(5) 0.0195(2) Uani 1 1 d . . . . .
H1B H 0.545854 0.353090 0.726804 0.023 Uiso 1 1 calc R U . . .
C2A C 0.31171(5) 0.4171(2) 0.58521(5) 0.0194(2) Uani 1 1 d . . . . .
C2B C 0.60097(5) 0.4407(2) 0.68364(5) 0.0187(2) Uani 1 1 d . . . . .
C3A C 0.27187(5) 0.5528(2) 0.60395(5) 0.0220(3) Uani 1 1 d . . . . .
H3A H 0.252488 0.704702 0.582348 0.026 Uiso 1 1 calc R U . . .
C3B C 0.61763(5) 0.3683(2) 0.63308(5) 0.0203(2) Uani 1 1 d . . . . .
C4A C 0.26095(5) 0.4627(3) 0.65460(5) 0.0234(3) Uani 1 1 d . . . . .
H4A H 0.233456 0.549797 0.667852 0.028 Uiso 1 1 calc R U . . .
C4B C 0.59034(5) 0.1678(2) 0.59494(5) 0.0221(3) Uani 1 1 d . . . . .
H4B H 0.601810 0.122508 0.561540 0.026 Uiso 1 1 calc R U . . .
C5A C 0.29067(5) 0.2438(2) 0.68569(5) 0.0220(2) Uani 1 1 d . . . . .
H5A H 0.282854 0.181426 0.720213 0.026 Uiso 1 1 calc R U . . .
C5B C 0.54536(5) 0.0277(2) 0.60476(5) 0.0208(2) Uani 1 1 d . . . . .
C6A C 0.34003(5) 0.2012(2) 0.61909(5) 0.0203(2) Uani 1 1 d . . . . .
H6A H 0.367522 0.109433 0.606645 0.024 Uiso 1 1 calc R U . . .
C6B C 0.51609(5) -0.1813(3) 0.56618(5) 0.0251(3) Uani 1 1 d . . . . .
H6B H 0.526685 -0.229042 0.532351 0.030 Uiso 1 1 calc R U . . .
C7B C 0.47298(5) -0.3146(3) 0.57704(6) 0.0272(3) Uani 1 1 d . . . . .
H7B H 0.453764 -0.452855 0.550607 0.033 Uiso 1 1 calc R U . . .
C8B C 0.45673(5) -0.2482(3) 0.62734(6) 0.0264(3) Uani 1 1 d . . . . .
H8B H 0.427087 -0.344128 0.634870 0.032 Uiso 1 1 calc R U . . .
C9B C 0.48345(5) -0.0469(3) 0.66508(5) 0.0232(3) Uani 1 1 d . . . . .
H9B H 0.471864 -0.002226 0.698437 0.028 Uiso 1 1 calc R U . . .
C10B C 0.52837(5) 0.0968(2) 0.65514(5) 0.0200(2) Uani 1 1 d . . . . .
C11B C 0.63086(5) 0.6608(2) 0.72408(5) 0.0191(2) Uani 1 1 d . . . . .

loop_
_atom_site_aniso_label
_atom_site_aniso_U_11
_atom_site_aniso_U_22
_atom_site_aniso_U_33
_atom_site_aniso_U_23
_atom_site_aniso_U_13
_atom_site_aniso_U_12
O1A 0.0401(5) 0.0168(5) 0.0267(4) 0.0041(3) 0.0093(4) -0.0022(4)
O1B 0.0280(4) 0.0267(5) 0.0243(4) -0.0038(3) 0.0111(3) -0.0069(4)
O2B 0.0244(4) 0.0221(4) 0.0195(4) -0.0049(3) 0.0081(3) -0.0028(3)
O3B 0.0317(5) 0.0281(5) 0.0243(4) -0.0030(4) 0.0154(4) -0.0057(4)
N1A 0.0449(6) 0.0187(6) 0.0230(5) 0.0019(4) 0.0154(5) -0.0034(5)
N2A 0.0239(5) 0.0185(5) 0.0188(4) 0.0011(4) 0.0051(4) -0.0017(4)
C1A 0.0220(5) 0.0184(6) 0.0195(5) 0.0018(4) 0.0028(4) -0.0034(4)
C1B 0.0221(5) 0.0190(6) 0.0176(5) 0.0005(4) 0.0063(4) 0.0027(4)
C2A 0.0217(5) 0.0160(6) 0.0188(5) -0.0012(4) 0.0035(4) -0.0046(4)
C2B 0.0216(5) 0.0167(6) 0.0170(5) 0.0006(4) 0.0049(4) 0.0026(4)
C3A 0.0219(5) 0.0177(6) 0.0234(6) 0.0012(4) 0.0024(4) -0.0009(4)
C3B 0.0233(5) 0.0191(6) 0.0195(5) 0.0029(4) 0.0081(4) 0.0023(4)
C4A 0.0217(5) 0.0223(6) 0.0270(6) -0.0006(5) 0.0083(5) -0.0004(5)
C4B 0.0296(6) 0.0203(6) 0.0176(5) -0.0001(4) 0.0093(4) 0.0040(5)
C5A 0.0244(6) 0.0214(6) 0.0207(5) -0.0003(5) 0.0075(4) -0.0038(5)
C5B 0.0248(6) 0.0175(6) 0.0181(5) 0.0014(4) 0.0037(4) 0.0051(5)
C6A 0.0230(5) 0.0186(6) 0.0192(5) -0.0003(4) 0.0060(4) -0.0014(4)
C6B 0.0308(6) 0.0209(6) 0.0215(5) -0.0025(5) 0.0045(5) 0.0038(5)
C7B 0.0273(6) 0.0210(6) 0.0273(6) -0.0043(5) -0.0005(5) -0.0001(5)
C8B 0.0205(5) 0.0235(7) 0.0326(6) -0.0005(5) 0.0042(5) -0.0009(5)
C9B 0.0216(5) 0.0229(6) 0.0244(6) -0.0005(5) 0.0061(4) 0.0022(5)
C10B 0.0208(5) 0.0175(6) 0.0203(5) 0.0011(4) 0.0044(4) 0.0034(4)
C11B 0.0214(5) 0.0176(6) 0.0178(5) 0.0018(4) 0.0054(4) 0.0020(4)

loop_
_atom_type_symbol
_atom_type_description
_atom_type_scat_dispersion_real
_atom_type_scat_dispersion_imag
_atom_type_scat_source
C C 0.0181 0.0091 'International Tables Vol C Tables 4.2.6.8 and 6.1.1.4'
H H 0.0000 0.0000 'International Tables Vol C Tables 4.2.6.8 and 6.1.1.4'
N N 0.0311 0.0180 'International Tables Vol C Tables 4.2.6.8 and 6.1.1.4'
O O 0.0492 0.0322 'International Tables Vol C Tables 4.2.6.8 and 6.1.1.4'

loop_
_citation_id
_citation_doi
_citation_year
1 10.26434/chemrxiv-2024-40s32 2024

loop_
_geom_angle_atom_site_label_1
_geom_angle_atom_site_label_2
_geom_angle_atom_site_label_3
_geom_angle
_geom_angle_site_symmetry_1
_geom_angle_site_symmetry_3
_geom_angle_publ_flag
C11B O2B H2B 109.5(9) . . ?
C3B O3B H3B 104.2(9) . . ?
H1AA N1A H1AB 119.7(15) . . ?
C1A N1A H1AA 117.7(10) . . ?
C1A N1A H1AB 120.5(10) . . ?
C6A N2A C5A 118.61(10) . . ?
O1A C1A N1A 123.09(11) . . ?
O1A C1A C2A 119.85(11) . . ?
N1A C1A C2A 117.06(11) . . ?
C2B C1B H1B 119.1 . . ?
C2B C1B C10B 121.79(10) . . ?
C10B C1B H1B 119.1 . . ?
C3A C2A C1A 119.42(10) . . ?
C6A C2A C1A 122.08(10) . . ?
C6A C2A C3A 118.48(10) . . ?
C1B C2B C3B 118.90(10) . . ?
C1B C2B C11B 121.42(10) . . ?
C3B C2B C11B 119.68(10) . . ?
C2A C3A H3A 120.5 . . ?
C4A C3A C2A 118.92(11) . . ?
C4A C3A H3A 120.5 . . ?
O3B C3B C2B 120.63(11) . . ?
O3B C3B C4B 118.72(10) . . ?
C4B C3B C2B 120.64(11) . . ?
C3A C4A H4A 120.5 . . ?
C3A C4A C5A 119.08(11) . . ?
C5A C4A H4A 120.5 . . ?
C3B C4B H4B 119.6 . . ?
C3B C4B C5B 120.72(10) . . ?
C5B C4B H4B 119.6 . . ?
N2A C5A C4A 122.23(11) . . ?
N2A C5A H5A 118.9 . . ?
C4A C5A H5A 118.9 . . ?
C4B C5B C6B 122.27(11) . . ?
C4B C5B C10B 119.31(11) . . ?
C6B C5B C10B 118.41(11) . . ?
N2A C6A C2A 122.64(11) . . ?
N2A C6A H6A 118.7 . . ?
C2A C6A H6A 118.7 . . ?
C5B C6B H6B 119.5 . . ?
C7B C6B C5B 120.96(11) . . ?
C7B C6B H6B 119.5 . . ?
C6B C7B H7B 119.8 . . ?
C6B C7B C8B 120.49(11) . . ?
C8B C7B H7B 119.8 . . ?
C7B C8B H8B 119.9 . . ?
C9B C8B C7B 120.28(12) . . ?
C9B C8B H8B 119.9 . . ?
C8B C9B H9B 119.6 . . ?
C8B C9B C10B 120.84(11) . . ?
C10B C9B H9B 119.6 . . ?
C1B C10B C5B 118.63(11) . . ?
C1B C10B C9B 122.35(10) . . ?
C9B C10B C5B 119.01(11) . . ?
O1B C11B O2B 122.59(10) . . ?
O1B C11B C2B 120.72(10) . . ?
O2B C11B C2B 116.69(10) . . ?

loop_
_geom_bond_atom_site_label_1
_geom_bond_atom_site_label_2
_geom_bond_distance
_geom_bond_site_symmetry_2
_geom_bond_publ_flag
O1A C1A 1.2297(15) . ?
O1B C11B 1.2415(14) . ?
O2B H2B 0.931(13) . ?
O2B C11B 1.2999(14) . ?
O3B H3B 0.939(17) . ?
O3B C3B 1.3633(14) . ?
N1A H1AA 0.916(16) . ?
N1A H1AB 0.896(18) . ?
N1A C1A 1.3336(16) . ?
N2A C5A 1.3429(15) . ?
N2A C6A 1.3400(15) . ?
C1A C2A 1.5024(15) . ?
C1B H1B 0.9500 . ?
C1B C2B 1.3769(16) . ?
C1B C10B 1.4108(16) . ?
C2A C3A 1.3921(16) . ?
C2A C6A 1.3878(16) . ?
C2B C3B 1.4328(15) . ?
C2B C11B 1.4872(16) . ?
C3A H3A 0.9500 . ?
C3A C4A 1.3849(16) . ?
C3B C4B 1.3708(17) . ?
C4A H4A 0.9500 . ?
C4A C5A 1.3855(17) . ?
C4B H4B 0.9500 . ?
C4B C5B 1.4123(17) . ?
C5A H5A 0.9500 . ?
C5B C6B 1.4215(17) . ?
C5B C10B 1.4294(16) . ?
C6A H6A 0.9500 . ?
C6B H6B 0.9500 . ?
C6B C7B 1.3655(19) . ?
C7B H7B 0.9500 . ?
C7B C8B 1.4143(18) . ?
C8B H8B 0.9500 . ?
C8B C9B 1.3640(18) . ?
C9B H9B 0.9500 . ?
C9B C10B 1.4207(17) . ?

loop_
_geom_torsion_atom_site_label_1
_geom_torsion_atom_site_label_2
_geom_torsion_atom_site_label_3
_geom_torsion_atom_site_label_4
_geom_torsion
_geom_torsion_site_symmetry_1
_geom_torsion_site_symmetry_2
_geom_torsion_site_symmetry_3
_geom_torsion_site_symmetry_4
_geom_torsion_publ_flag
O1A C1A C2A C3A 34.07(16) . . . . ?
O1A C1A C2A C6A -144.28(12) . . . . ?
O3B C3B C4B C5B -179.99(10) . . . . ?
N1A C1A C2A C3A -146.54(11) . . . . ?
N1A C1A C2A C6A 35.10(16) . . . . ?
C1A C2A C3A C4A 179.81(10) . . . . ?
C1A C2A C6A N2A 179.04(10) . . . . ?
C1B C2B C3B O3B 179.90(10) . . . . ?
C1B C2B C3B C4B 0.12(17) . . . . ?
C1B C2B C11B O1B 178.74(11) . . . . ?
C1B C2B C11B O2B -0.71(16) . . . . ?
C2A C3A C4A C5A 1.19(17) . . . . ?
C2B C1B C10B C5B -0.48(17) . . . . ?
C2B C1B C10B C9B 179.26(11) . . . . ?
C2B C3B C4B C5B -0.20(18) . . . . ?
C3A C2A C6A N2A 0.66(17) . . . . ?
C3A C4A C5A N2A 0.56(18) . . . . ?
C3B C2B C11B O1B -1.74(17) . . . . ?
C3B C2B C11B O2B 178.81(10) . . . . ?
C3B C4B C5B C6B 180.00(11) . . . . ?
C3B C4B C5B C10B -0.05(17) . . . . ?
C4B C5B C6B C7B 179.55(11) . . . . ?
C4B C5B C10B C1B 0.39(16) . . . . ?
C4B C5B C10B C9B -179.37(10) . . . . ?
C5A N2A C6A C2A 1.06(17) . . . . ?
C5B C6B C7B C8B -0.42(19) . . . . ?
C6A N2A C5A C4A -1.69(17) . . . . ?
C6A C2A C3A C4A -1.77(17) . . . . ?
C6B C5B C10B C1B -179.67(10) . . . . ?
C6B C5B C10B C9B 0.58(16) . . . . ?
C6B C7B C8B C9B 1.06(19) . . . . ?
C7B C8B C9B C10B -0.86(18) . . . . ?
C8B C9B C10B C1B -179.70(11) . . . . ?
C8B C9B C10B C5B 0.05(17) . . . . ?
C10B C1B C2B C3B 0.23(17) . . . . ?
C10B C1B C2B C11B 179.75(10) . . . . ?
C10B C5B C6B C7B -0.39(18) . . . . ?
C11B C2B C3B O3B 0.37(16) . . . . ?
C11B C2B C3B C4B -179.41(10) . . . . ?
